data_1562485
loop_
_publ_author_name
'Thao Tran, T.'
'Shiv Halasyamani, P.'

_publ_section_title
;
 Synthesis and characterization of ASnF3 (A=Na+, K+, Rb+, Cs+)
;
_journal_issue 1
_journal_name_full 'Journal of Solid State Chemistry'
_journal_page_first 213
_journal_page_last 218
_journal_paper_doi 10.1016/j.jssc.2013.11.025
_journal_volume 210
_journal_year 2014
_chemical_absolute_configuration unk
_chemical_formula_sum 'F3 Rb Sn'
_chemical_formula_weight 261.16
_space_group_IT_number 14
_space_group_name_Hall '-P 2ybc'
_space_group_name_H-M_alt 'P 1 21/c 1'
_symmetry_cell_setting monoclinic
_symmetry_space_group_name_H-M 'P 1 21/c 1'
_atom_sites_solution_hydrogens none
_atom_sites_solution_primary direct
_atom_sites_solution_secondary difmap
_cell_angle_alpha 90
_cell_angle_beta 98.01(3)
_cell_angle_gamma 90
_cell_formula_units_Z 16
_cell_length_a 8.2329(16)
_cell_length_b 13.580(3)
_cell_length_c 14.916(3)
_cell_measurement_reflns_used 5376
_cell_measurement_temperature 296(2)
_cell_measurement_theta_max 25.025
_cell_measurement_theta_min 2.037
_cell_volume 1651.4(6)
_computing_cell_refinement 'SAINT v7.12A (Bruker-Nonius, 2004)'
_computing_data_collection 'APEX2 v1.0-27 (Bruker-Nonius, 2005)'
_computing_data_reduction 'SAINT v7.12A (Bruker-Nonius, 2004)'
_computing_structure_refinement 'SHELXL v5.10 (G.M. Sheldrick, 1997)'
_computing_structure_solution 'SHELXS v5.10 (G.M. Sheldrick, 1997)'
_diffrn_ambient_temperature 296(2)
_diffrn_detector_area_resol_mean 4K
_diffrn_measured_fraction_theta_full 0.996
_diffrn_measured_fraction_theta_max 0.996
_diffrn_measurement_device_type 'Bruker APEX II CCD'
_diffrn_measurement_method CCD
_diffrn_radiation_type MoK\a
_diffrn_radiation_wavelength 0.71073
_diffrn_reflns_av_R_equivalents 0.0000
_diffrn_reflns_av_unetI/netI 0.0266
_diffrn_reflns_limit_h_max 0
_diffrn_reflns_limit_h_min -9
_diffrn_reflns_limit_k_max 16
_diffrn_reflns_limit_k_min 0
_diffrn_reflns_limit_l_max 17
_diffrn_reflns_limit_l_min 0
_diffrn_reflns_number 8531
_diffrn_reflns_theta_full 25.242
_diffrn_reflns_theta_max 25.025
_diffrn_reflns_theta_min 2.037
_diffrn_source 'fine-focus sealed tube'
_diffrn_standards_decay_% 0.0
_exptl_absorpt_coefficient_mu 17.794
_exptl_absorpt_correction_T_max 0.9936
_exptl_absorpt_correction_T_min 0.2679
_exptl_absorpt_correction_type empirical
_exptl_absorpt_process_details 'SAINT v7.12A'
_exptl_crystal_colour colourless
_exptl_crystal_density_diffrn 4.202
_exptl_crystal_density_method 'not measured'
_exptl_crystal_description rod
_exptl_crystal_F_000 1824
_exptl_crystal_size_max 0.50
_exptl_crystal_size_mid 0.16
_exptl_crystal_size_min 0.10
_refine_diff_density_max 1.884
_refine_diff_density_min -1.364
_refine_diff_density_rms 0.279
_refine_ls_extinction_method SHELXL
_refine_ls_goodness_of_fit_ref 1.172
_refine_ls_hydrogen_treatment none
_refine_ls_matrix_type full
_refine_ls_number_parameters 182
_refine_ls_number_reflns 2907
_refine_ls_number_restraints 0
_refine_ls_restrained_S_all 1.172
_refine_ls_R_factor_all 0.0295
_refine_ls_R_factor_gt 0.0269
_refine_ls_shift/su_max 0.001
_refine_ls_shift/su_mean 0.000
_refine_ls_structure_factor_coef Fsqd
_refine_ls_weighting_details 'calc w=1/[\s^2^(Fo^2^)+(0.0370P)^2^+0.0000P] where P=(Fo^2^+2Fc^2^)/3'
_refine_ls_weighting_scheme calc
_refine_ls_wR_factor_gt 0.0712
_refine_ls_wR_factor_ref 0.0732
_reflns_number_gt 2677
_reflns_number_total 2907
_reflns_threshold_expression >2sigma(I)
_cod_data_source_file JSSC-2014-210-213.cif
_cod_data_source_block RbSnF3
_cod_depositor_comments
;
The following automatic conversions were performed:

data item '_symmetry_cell_setting' value 'Monoclinic' was changed to
'monoclinic' in accordance with the built-in table derived from the
CIF Core dictionary named 'cif_core.dic' version 2.4.5 last updated
on 2014-11-21.

Automatic conversion script
Id: cif_fix_values 8369 2020-08-20 11:38:08Z andrius 
;
_cod_original_cell_volume 1651.3(6)
_cod_original_sg_symbol_H-M P21/c
_cod_database_code 1562485

loop_
_space_group_symop_operation_xyz
'x, y, z'
'-x, y+1/2, -z+1/2'
'-x, -y, -z'
'x, -y-1/2, z-1/2'

loop_
_atom_site_label
_atom_site_type_symbol
_atom_site_fract_x
_atom_site_fract_y
_atom_site_fract_z
_atom_site_U_iso_or_equiv
_atom_site_adp_type
_atom_site_occupancy
_atom_site_site_symmetry_order
_atom_site_calc_flag
_atom_site_refinement_flags_posn
_atom_site_refinement_flags_adp
_atom_site_refinement_flags_occupancy
_atom_site_disorder_assembly
_atom_site_disorder_group
Sn1 Sn 0.26866(4) 0.23006(3) 0.48684(2) 0.02330(13) Uani 1 1 d . . . . .
Sn2 Sn 0.76405(4) 0.24786(3) 0.49756(2) 0.02063(12) Uani 1 1 d . . . . .
Sn3 Sn 0.17623(4) 0.48834(3) 0.63604(2) 0.01947(12) Uani 1 1 d . . . . .
Sn4 Sn 0.67780(5) 0.50307(2) 0.63230(2) 0.01970(12) Uani 1 1 d . . . . .
F1 F 0.1888(4) 0.2469(2) 0.6056(2) 0.0417(8) Uani 1 1 d . . . . .
F2 F 0.5045(3) 0.2180(2) 0.56501(19) 0.0319(7) Uani 1 1 d . . . . .
F3 F 0.2609(3) 0.0818(2) 0.49986(17) 0.0324(8) Uani 1 1 d . . . . .
F4 F -0.0285(4) 0.2030(2) 0.43611(19) 0.0342(7) Uani 1 1 d . . . . .
F5 F 0.8333(4) 0.1404(2) 0.58824(18) 0.0303(7) Uani 1 1 d . . . . .
F6 F 0.6424(4) 0.1489(2) 0.41163(18) 0.0329(7) Uani 1 1 d . . . . .
F7 F 0.2624(3) 0.6136(2) 0.7014(2) 0.0302(7) Uani 1 1 d . . . . .
F8 F 0.1798(4) 0.4177(2) 0.75760(18) 0.0293(7) Uani 1 1 d . . . . .
F9 F 0.9424(4) 0.5474(2) 0.6734(2) 0.0357(7) Uani 1 1 d . . . . .
F10 F 0.4426(4) 0.4495(2) 0.6702(2) 0.0381(8) Uani 1 1 d . . . . .
F11 F 0.6709(4) 0.5837(2) 0.74630(19) 0.0323(7) Uani 1 1 d . . . . .
F12 F 0.7613(3) 0.3845(2) 0.7077(2) 0.0301(7) Uani 1 1 d . . . . .
Rb1 Rb 0.56351(6) 0.02175(4) 0.63017(3) 0.02414(14) Uani 1 1 d . . . . .
Rb2 Rb 0.07319(7) -0.00882(4) 0.62898(3) 0.02787(15) Uani 1 1 d . . . . .
Rb3 Rb 0.00204(6) 0.73519(3) 0.75042(3) 0.02320(14) Uani 1 1 d . . . . .
Rb4 Rb 0.49071(6) 0.26454(4) 0.74618(3) 0.02526(14) Uani 1 1 d . . . . .

loop_
_atom_site_aniso_label
_atom_site_aniso_U_11
_atom_site_aniso_U_22
_atom_site_aniso_U_33
_atom_site_aniso_U_23
_atom_site_aniso_U_13
_atom_site_aniso_U_12
Sn1 0.0273(2) 0.0213(2) 0.0212(2) 0.00400(13) 0.00290(15) 0.00109(13)
Sn2 0.0282(2) 0.0172(2) 0.0161(2) -0.00022(11) 0.00173(15) -0.00018(12)
Sn3 0.0211(2) 0.0210(2) 0.01626(19) -0.00084(12) 0.00232(15) -0.00055(13)
Sn4 0.0214(2) 0.0205(2) 0.0171(2) 0.00032(12) 0.00228(14) 0.00035(13)
F1 0.0380(19) 0.060(2) 0.0292(17) -0.0117(15) 0.0130(14) 0.0009(16)
F2 0.0264(16) 0.0406(18) 0.0278(15) 0.0002(13) 0.0008(12) 0.0010(13)
F3 0.045(2) 0.0193(16) 0.0337(18) 0.0004(11) 0.0077(15) 0.0019(11)
F4 0.0303(16) 0.0440(19) 0.0299(16) -0.0047(14) 0.0093(13) 0.0012(14)
F5 0.0305(16) 0.0317(16) 0.0266(15) 0.0097(12) -0.0038(13) -0.0011(13)
F6 0.0380(18) 0.0355(17) 0.0227(15) -0.0059(13) -0.0044(13) -0.0062(14)
F7 0.0258(16) 0.0224(15) 0.0417(17) -0.0048(13) 0.0022(13) -0.0030(12)
F8 0.0351(17) 0.0304(16) 0.0222(14) 0.0037(12) 0.0029(13) -0.0087(13)
F9 0.0221(15) 0.0314(17) 0.055(2) -0.0079(15) 0.0089(14) -0.0041(13)
F10 0.0225(16) 0.0289(17) 0.064(2) 0.0084(16) 0.0099(15) 0.0033(13)
F11 0.0348(17) 0.0316(16) 0.0297(16) -0.0101(13) 0.0021(13) 0.0091(13)
F12 0.0271(16) 0.0223(15) 0.0398(17) 0.0052(12) 0.0007(13) 0.0029(12)
Rb1 0.0269(3) 0.0227(3) 0.0222(3) -0.00024(19) 0.0012(2) -0.00013(19)
Rb2 0.0312(3) 0.0289(3) 0.0230(3) 0.00092(19) 0.0020(2) 0.0019(2)
Rb3 0.0290(3) 0.0209(3) 0.0196(3) 0.00047(18) 0.0030(2) 0.00284(19)
Rb4 0.0324(3) 0.0209(3) 0.0217(3) -0.00085(18) 0.0008(2) -0.0043(2)

loop_
_atom_type_symbol
_atom_type_description
_atom_type_scat_dispersion_real
_atom_type_scat_dispersion_imag
_atom_type_scat_source
F F 0.0171 0.0103 'International Tables Vol C Tables 4.2.6.8 and 6.1.1.4'
Rb Rb -0.9393 2.9676 'International Tables Vol C Tables 4.2.6.8 and 6.1.1.4'
Sn Sn -0.6537 1.4246 'International Tables Vol C Tables 4.2.6.8 and 6.1.1.4'

loop_
_geom_angle_atom_site_label_1
_geom_angle_atom_site_label_2
_geom_angle_atom_site_label_3
_geom_angle
_geom_angle_site_symmetry_1
_geom_angle_site_symmetry_3
F1 Sn1 F3 90.57(12) . .
F1 Sn1 F2 84.86(12) . .
F3 Sn1 F2 84.83(11) . .
F1 Sn1 F4 81.63(12) . .
F3 Sn1 F4 80.74(11) . .
F2 Sn1 F4 160.07(11) . .
F1 Sn1 Rb3 124.83(10) . 3_566
F3 Sn1 Rb3 100.59(8) . 3_566
F2 Sn1 Rb3 149.38(8) . 3_566
F4 Sn1 Rb3 48.27(7) . 3_566
F1 Sn1 Rb4 45.56(9) . .
F3 Sn1 Rb4 92.25(8) . .
F2 Sn1 Rb4 39.90(8) . .
F4 Sn1 Rb4 126.82(7) . .
Rb3 Sn1 Rb4 164.457(18) 3_566 .
F1 Sn1 Rb1 82.00(10) . .
F3 Sn1 Rb1 44.98(8) . .
F2 Sn1 Rb1 40.28(8) . .
F4 Sn1 Rb1 122.65(7) . .
Rb3 Sn1 Rb1 140.007(19) 3_566 .
Rb4 Sn1 Rb1 55.402(19) . .
F1 Sn1 Rb1 129.71(10) . 3_656
F3 Sn1 Rb1 40.53(8) . 3_656
F2 Sn1 Rb1 80.55(8) . 3_656
F4 Sn1 Rb1 96.95(7) . 3_656
Rb3 Sn1 Rb1 84.317(16) 3_566 3_656
Rb4 Sn1 Rb1 111.210(17) . 3_656
Rb1 Sn1 Rb1 56.506(18) . 3_656
F1 Sn1 Rb4 170.36(10) . 4_565
F3 Sn1 Rb4 96.97(7) . 4_565
F2 Sn1 Rb4 89.83(8) . 4_565
F4 Sn1 Rb4 105.45(7) . 4_565
Rb3 Sn1 Rb4 59.681(18) 3_566 4_565
Rb4 Sn1 Rb4 127.73(2) . 4_565
Rb1 Sn1 Rb4 99.105(19) . 4_565
Rb1 Sn1 Rb4 56.835(14) 3_656 4_565
F1 Sn1 Rb2 56.98(10) . .
F3 Sn1 Rb2 35.41(8) . .
F2 Sn1 Rb2 92.72(8) . .
F4 Sn1 Rb2 67.61(7) . .
Rb3 Sn1 Rb2 109.206(17) 3_566 .
Rb4 Sn1 Rb2 76.580(17) . .
Rb1 Sn1 Rb2 57.439(16) . .
Rb1 Sn1 Rb2 75.89(2) 3_656 .
Rb4 Sn1 Rb2 131.515(16) 4_565 .
F1 Sn1 Rb2 99.14(10) . 3_556
F3 Sn1 Rb2 46.97(8) . 3_556
F2 Sn1 Rb2 131.40(8) . 3_556
F4 Sn1 Rb2 38.26(7) . 3_556
Rb3 Sn1 Rb2 57.810(19) 3_566 3_556
Rb4 Sn1 Rb2 130.02(2) . 3_556
Rb1 Sn1 Rb2 91.95(3) . 3_556
Rb1 Sn1 Rb2 59.706(16) 3_656 3_556
Rb4 Sn1 Rb2 90.411(19) 4_565 3_556
Rb2 Sn1 Rb2 53.454(19) . 3_556
F5 Sn2 F6 90.77(13) . .
F5 Sn2 F4 85.01(12) . 1_655
F6 Sn2 F4 83.90(12) . 1_655
F5 Sn2 F2 78.01(11) . .
F6 Sn2 F2 76.91(11) . .
F4 Sn2 F2 154.04(12) 1_655 .
F5 Sn2 Rb3 44.05(8) . 2_646
F6 Sn2 Rb3 134.52(9) . 2_646
F4 Sn2 Rb3 94.72(8) 1_655 2_646
F2 Sn2 Rb3 86.65(7) . 2_646
F5 Sn2 Rb2 69.74(9) . 3_656
F6 Sn2 Rb2 48.95(9) . 3_656
F4 Sn2 Rb2 40.53(8) 1_655 3_656
F2 Sn2 Rb2 114.15(7) . 3_656
Rb3 Sn2 Rb2 104.829(16) 2_646 3_656
F5 Sn2 Rb4 130.66(8) . 4_565
F6 Sn2 Rb4 39.90(9) . 4_565
F4 Sn2 Rb4 88.04(8) 1_655 4_565
F2 Sn2 Rb4 88.32(7) . 4_565
Rb3 Sn2 Rb4 173.524(16) 2_646 4_565
Rb2 Sn2 Rb4 73.596(16) 3_656 4_565
F5 Sn2 Rb1 39.99(8) . .
F6 Sn2 Rb1 67.25(8) . .
F4 Sn2 Rb1 113.03(9) 1_655 .
F2 Sn2 Rb1 43.05(7) . .
Rb3 Sn2 Rb1 71.821(16) 2_646 .
Rb2 Sn2 Rb1 78.95(2) 3_656 .
Rb4 Sn2 Rb1 101.707(17) 4_565 .
F7 Sn3 F8 90.38(12) . .
F7 Sn3 F9 80.52(11) . 1_455
F8 Sn3 F9 81.59(12) . 1_455
F7 Sn3 F10 79.83(12) . .
F8 Sn3 F10 78.21(12) . .
F9 Sn3 F10 151.57(13) 1_455 .
F7 Sn3 Rb1 49.98(8) . 2_656
F8 Sn3 Rb1 46.93(8) . 2_656
F9 Sn3 Rb1 97.03(9) 1_455 2_656
F10 Sn3 Rb1 54.54(9) . 2_656
F7 Sn3 Rb3 40.44(8) . .
F8 Sn3 Rb3 88.71(8) . .
F9 Sn3 Rb3 40.41(8) 1_455 .
F10 Sn3 Rb3 118.93(9) . .
Rb1 Sn3 Rb3 73.185(15) 2_656 .
F7 Sn3 Rb4 105.30(8) . .
F8 Sn3 Rb4 51.63(9) . .
F9 Sn3 Rb4 132.35(9) 1_455 .
F10 Sn3 Rb4 37.56(8) . .
Rb1 Sn3 Rb4 59.617(19) 2_656 .
Rb3 Sn3 Rb4 131.542(18) . .
F7 Sn3 Rb3 127.59(9) . 2_546
F8 Sn3 Rb3 38.72(8) . 2_546
F9 Sn3 Rb3 80.24(8) 1_455 2_546
F10 Sn3 Rb3 95.84(8) . 2_546
Rb1 Sn3 Rb3 84.994(16) 2_656 2_546
Rb3 Sn3 Rb3 109.849(19) . 2_546
Rb4 Sn3 Rb3 58.442(16) . 2_546
F7 Sn3 Rb2 77.10(8) . 2_556
F8 Sn3 Rb2 39.88(9) . 2_556
F9 Sn3 Rb2 42.74(9) 1_455 2_556
F10 Sn3 Rb2 112.28(9) . 2_556
Rb1 Sn3 Rb2 61.993(18) 2_656 2_556
Rb3 Sn3 Rb2 54.594(13) . 2_556
Rb4 Sn3 Rb2 91.498(18) . 2_556
Rb3 Sn3 Rb2 56.211(13) 2_546 2_556
F12 Sn4 F11 90.60(12) . .
F12 Sn4 F10 80.71(11) . .
F11 Sn4 F10 80.52(13) . .
F12 Sn4 F9 79.72(12) . .
F11 Sn4 F9 76.59(12) . .
F10 Sn4 F9 149.55(14) . .
F12 Sn4 Rb2 50.16(8) . 2_656
F11 Sn4 Rb2 47.35(8) . 2_656
F10 Sn4 Rb2 96.98(9) . 2_656
F9 Sn4 Rb2 52.61(9) . 2_656
F12 Sn4 Rb4 41.73(8) . .
F11 Sn4 Rb4 91.32(9) . .
F10 Sn4 Rb4 40.07(8) . .
F9 Sn4 Rb4 120.43(9) . .
Rb2 Sn4 Rb4 76.358(16) 2_656 .
F12 Sn4 Rb4 121.71(9) . 2_656
F11 Sn4 Rb4 32.21(8) . 2_656
F10 Sn4 Rb4 79.56(8) . 2_656
F9 Sn4 Rb4 91.23(8) . 2_656
Rb2 Sn4 Rb4 78.858(15) 2_656 2_656
Rb4 Sn4 Rb4 108.59(2) . 2_656
F12 Sn4 Rb1 75.53(8) . 2_656
F11 Sn4 Rb1 37.67(9) . 2_656
F10 Sn4 Rb1 44.66(9) . 2_656
F9 Sn4 Rb1 107.41(8) . 2_656
Rb2 Sn4 Rb1 59.298(17) 2_656 2_656
Rb4 Sn4 Rb1 57.113(15) . 2_656
Rb4 Sn4 Rb1 52.540(12) 2_656 2_656
F12 Sn4 Rb3 102.09(9) . 1_655
F11 Sn4 Rb3 49.92(9) . 1_655
F10 Sn4 Rb3 130.15(9) . 1_655
F9 Sn4 Rb3 35.14(8) . 1_655
Rb2 Sn4 Rb3 55.814(18) 2_656 1_655
Rb4 Sn4 Rb3 131.079(17) . 1_655
Rb4 Sn4 Rb3 56.370(15) 2_656 1_655
Rb1 Sn4 Rb3 87.215(18) 2_656 1_655
Sn1 F1 Rb3 162.88(16) . 2_546
Sn1 F1 Rb4 106.53(12) . .
Rb3 F1 Rb4 88.16(8) 2_546 .
Sn1 F2 Sn2 121.95(12) . .
Sn1 F2 Rb4 110.85(12) . .
Sn2 F2 Rb4 120.10(11) . .
Sn1 F2 Rb1 110.93(12) . .
Sn2 F2 Rb1 99.93(10) . .
Rb4 F2 Rb1 84.82(8) . .
Sn1 F3 Rb2 120.79(11) . .
Sn1 F3 Rb1 112.84(11) . 3_656
Rb2 F3 Rb1 126.26(11) . 3_656
Sn1 F3 Rb1 107.05(11) . .
Rb2 F3 Rb1 85.80(7) . .
Rb1 F3 Rb1 81.89(7) 3_656 .
Sn1 F3 Rb2 106.23(10) . 3_556
Rb2 F3 Rb2 77.32(7) . 3_556
Rb1 F3 Rb2 85.29(7) 3_656 3_556
Rb1 F3 Rb2 146.72(10) . 3_556
Sn2 F4 Sn1 129.72(13) 1_455 .
Sn2 F4 Rb2 109.93(12) 1_455 3_556
Sn1 F4 Rb2 108.63(11) . 3_556
Sn2 F4 Rb3 119.54(13) 1_455 3_566
Sn1 F4 Rb3 92.66(9) . 3_566
Rb2 F4 Rb3 87.97(8) 3_556 3_566
Sn2 F5 Rb2 141.64(13) . 1_655
Sn2 F5 Rb1 113.29(12) . .
Rb2 F5 Rb1 95.09(9) 1_655 .
Sn2 F5 Rb3 106.97(12) . 2_646
Rb2 F5 Rb3 84.73(8) 1_655 2_646
Rb1 F5 Rb3 110.73(9) . 2_646
Sn2 F6 Rb4 113.10(13) . 4_565
Sn2 F6 Rb1 153.33(13) . 3_656
Rb4 F6 Rb1 88.33(8) 4_565 3_656
Sn2 F6 Rb2 101.99(11) . 3_656
Rb4 F6 Rb2 109.28(9) 4_565 3_656
Rb1 F6 Rb2 84.44(8) 3_656 3_656
Sn3 F7 Rb3 112.22(11) . .
Sn3 F7 Rb4 153.91(13) . 2_656
Rb3 F7 Rb4 92.56(8) . 2_656
Sn3 F7 Rb1 98.50(11) . 2_656
Rb3 F7 Rb1 108.23(9) . 2_656
Rb4 F7 Rb1 80.39(7) 2_656 2_656
Sn3 F8 Rb1 101.75(10) . 2_656
Sn3 F8 Rb3 114.95(11) . 2_546
Rb1 F8 Rb3 141.24(10) 2_656 2_546
Sn3 F8 Rb2 114.44(12) . 2_556
Rb1 F8 Rb2 91.12(8) 2_656 2_556
Rb3 F8 Rb2 85.02(7) 2_546 2_556
Sn3 F8 Rb4 99.45(10) . .
Rb1 F8 Rb4 80.13(7) 2_656 .
Rb3 F8 Rb4 81.92(7) 2_546 .
Rb2 F8 Rb4 146.09(9) 2_556 .
Sn3 F9 Sn4 132.12(14) 1_655 .
Sn3 F9 Rb3 108.72(11) 1_655 1_655
Sn4 F9 Rb3 117.30(12) . 1_655
Sn3 F9 Rb2 107.72(12) 1_655 2_656
Sn4 F9 Rb2 91.51(10) . 2_656
Rb3 F9 Rb2 82.00(8) 1_655 2_656
Sn4 F10 Sn3 136.58(15) . .
Sn4 F10 Rb4 108.85(11) . .
Sn3 F10 Rb4 112.75(12) . .
Sn4 F10 Rb1 105.64(12) . 2_656
Sn3 F10 Rb1 89.88(10) . 2_656
Rb4 F10 Rb1 85.16(9) . 2_656
Sn4 F11 Rb4 125.09(13) . 2_656
Sn4 F11 Rb2 101.63(11) . 2_656
Rb4 F11 Rb2 131.39(10) 2_656 2_656
Sn4 F11 Rb1 117.63(13) . 2_656
Rb4 F11 Rb1 82.54(8) 2_656 2_656
Rb2 F11 Rb1 87.49(8) 2_656 2_656
Sn4 F11 Rb3 102.99(11) . 1_655
Rb4 F11 Rb3 81.56(7) 2_656 1_655
Rb2 F11 Rb3 75.03(7) 2_656 1_655
Rb1 F11 Rb3 138.32(9) 2_656 1_655
Sn4 F12 Rb3 149.72(14) . 2_646
Sn4 F12 Rb4 110.32(11) . .
Rb3 F12 Rb4 94.53(8) 2_646 .
Sn4 F12 Rb2 98.49(11) . 2_656
Rb3 F12 Rb2 86.89(8) 2_646 2_656
Rb4 F12 Rb2 112.86(10) . 2_656
F2 Rb1 F8 137.13(8) . 2_646
F2 Rb1 F5 60.26(8) . .
F8 Rb1 F5 82.83(8) 2_646 .
F2 Rb1 F6 127.51(9) . 3_656
F8 Rb1 F6 95.32(9) 2_646 3_656
F5 Rb1 F6 148.07(9) . 3_656
F2 Rb1 F3 107.38(8) . 3_656
F8 Rb1 F3 76.08(8) 2_646 3_656
F5 Rb1 F3 70.07(9) . 3_656
F6 Rb1 F3 78.52(8) 3_656 3_656
F2 Rb1 F11 81.52(8) . 2_646
F8 Rb1 F11 105.44(8) 2_646 2_646
F5 Rb1 F11 124.29(8) . 2_646
F6 Rb1 F11 87.05(8) 3_656 2_646
F3 Rb1 F11 165.57(8) 3_656 2_646
F2 Rb1 F7 86.29(8) . 2_646
F8 Rb1 F7 59.23(8) 2_646 2_646
F5 Rb1 F7 69.82(8) . 2_646
F6 Rb1 F7 135.67(8) 3_656 2_646
F3 Rb1 F7 122.23(8) 3_656 2_646
F11 Rb1 F7 68.71(8) 2_646 2_646
F2 Rb1 F3 56.51(8) . .
F8 Rb1 F3 166.09(8) 2_646 .
F5 Rb1 F3 107.33(8) . .
F6 Rb1 F3 71.00(8) 3_656 .
F3 Rb1 F3 98.11(7) 3_656 .
F11 Rb1 F3 77.05(8) 2_646 .
F7 Rb1 F3 132.69(8) 2_646 .
F2 Rb1 F10 126.13(8) . 2_646
F8 Rb1 F10 53.33(8) 2_646 2_646
F5 Rb1 F10 119.65(8) . 2_646
F6 Rb1 F10 82.39(8) 3_656 2_646
F3 Rb1 F10 123.44(8) 3_656 2_646
F11 Rb1 F10 53.32(8) 2_646 2_646
F7 Rb1 F10 53.30(8) 2_646 2_646
F3 Rb1 F10 124.60(8) . 2_646
F2 Rb1 Rb4 46.89(6) . .
F8 Rb1 Rb4 108.07(6) 2_646 .
F5 Rb1 Rb4 77.85(6) . .
F6 Rb1 Rb4 131.91(6) 3_656 .
F3 Rb1 Rb4 146.95(6) 3_656 .
F11 Rb1 Rb4 46.85(6) 2_646 .
F7 Rb1 Rb4 48.99(5) 2_646 .
F3 Rb1 Rb4 83.78(6) . .
F10 Rb1 Rb4 79.37(6) 2_646 .
F2 Rb1 Sn3 117.66(6) . 2_646
F8 Rb1 Sn3 31.33(5) 2_646 2_646
F5 Rb1 Sn3 85.07(6) . 2_646
F6 Rb1 Sn3 109.64(6) 3_656 2_646
F3 Rb1 Sn3 106.16(6) 3_656 2_646
F11 Rb1 Sn3 78.43(6) 2_646 2_646
F7 Rb1 Sn3 31.51(5) 2_646 2_646
F3 Rb1 Sn3 155.40(5) . 2_646
F10 Rb1 Sn3 35.58(6) 2_646 2_646
Rb4 Rb1 Sn3 78.104(16) . 2_646
F2 Rb1 Rb1 78.13(6) . 3_656
F8 Rb1 Rb1 125.08(6) 2_646 3_656
F5 Rb1 Rb1 88.66(6) . 3_656
F6 Rb1 Rb1 66.30(6) 3_656 3_656
F3 Rb1 Rb1 50.33(6) 3_656 3_656
F11 Rb1 Rb1 123.38(6) 2_646 3_656
F7 Rb1 Rb1 157.83(6) 2_646 3_656
F3 Rb1 Rb1 47.78(5) . 3_656
F10 Rb1 Rb1 148.62(6) 2_646 3_656
Rb4 Rb1 Rb1 122.87(2) . 3_656
Sn3 Rb1 Rb1 156.23(2) 2_646 3_656
F4 Rb2 F5 122.79(9) 3_556 1_455
F4 Rb2 F11 132.53(9) 3_556 2_646
F5 Rb2 F11 104.51(9) 1_455 2_646
F4 Rb2 F3 102.96(8) 3_556 .
F5 Rb2 F3 88.50(8) 1_455 .
F11 Rb2 F3 80.53(8) 2_646 .
F4 Rb2 F12 81.38(8) 3_556 2_646
F5 Rb2 F12 138.12(8) 1_455 2_646
F11 Rb2 F12 58.62(8) 2_646 2_646
F3 Rb2 F12 121.38(8) . 2_646
F4 Rb2 F8 79.45(8) 3_556 2_546
F5 Rb2 F8 80.96(8) 1_455 2_546
F11 Rb2 F8 106.23(8) 2_646 2_546
F3 Rb2 F8 168.60(8) . 2_546
F12 Rb2 F8 69.91(8) 2_646 2_546
F4 Rb2 F9 122.93(8) 3_556 2_646
F5 Rb2 F9 84.67(8) 1_455 2_646
F11 Rb2 F9 53.02(8) 2_646 2_646
F3 Rb2 F9 129.01(8) . 2_646
F12 Rb2 F9 54.07(8) 2_646 2_646
F8 Rb2 F9 54.60(8) 2_546 2_646
F4 Rb2 F6 55.36(8) 3_556 3_656
F5 Rb2 F6 155.12(8) 1_455 3_656
F11 Rb2 F6 83.76(8) 2_646 3_656
F3 Rb2 F6 69.47(8) . 3_656
F12 Rb2 F6 66.22(8) 2_646 3_656
F8 Rb2 F6 119.80(8) 2_546 3_656
F9 Rb2 F6 117.93(8) 2_646 3_656
F4 Rb2 F3 57.08(8) 3_556 3_556
F5 Rb2 F3 65.71(8) 1_455 3_556
F11 Rb2 F3 169.35(8) 2_646 3_556
F3 Rb2 F3 102.68(7) . 3_556
F12 Rb2 F3 125.41(8) 2_646 3_556
F8 Rb2 F3 69.03(7) 2_546 3_556
F9 Rb2 F3 119.63(8) 2_646 3_556
F6 Rb2 F3 106.89(7) 3_656 3_556
F4 Rb2 Sn4 112.62(6) 3_556 2_646
F5 Rb2 Sn4 115.64(6) 1_455 2_646
F11 Rb2 Sn4 31.03(5) 2_646 2_646
F3 Rb2 Sn4 109.32(6) . 2_646
F12 Rb2 Sn4 31.35(5) 2_646 2_646
F8 Rb2 Sn4 79.43(6) 2_546 2_646
F9 Rb2 Sn4 35.87(6) 2_646 2_646
F6 Rb2 Sn4 83.61(5) 3_656 2_646
F3 Rb2 Sn4 147.96(5) 3_556 2_646
F4 Rb2 Rb3 160.44(6) 3_556 2_546
F5 Rb2 Rb3 48.28(6) 1_455 2_546
F11 Rb2 Rb3 58.54(6) 2_646 2_546
F3 Rb2 Rb3 94.58(6) . 2_546
F12 Rb2 Rb3 96.93(6) 2_646 2_546
F8 Rb2 Rb3 81.68(6) 2_546 2_546
F9 Rb2 Rb3 46.16(6) 2_646 2_546
F6 Rb2 Rb3 141.44(6) 3_656 2_546
F3 Rb2 Rb3 110.88(5) 3_556 2_546
Sn4 Rb2 Rb3 68.474(15) 2_646 2_546
F4 Rb2 Rb2 73.02(6) 3_556 3_556
F5 Rb2 Rb2 68.42(6) 1_455 3_556
F11 Rb2 Rb2 135.13(6) 2_646 3_556
F3 Rb2 Rb2 55.69(6) . 3_556
F12 Rb2 Rb2 151.75(6) 2_646 3_556
F8 Rb2 Rb2 115.58(6) 2_546 3_556
F9 Rb2 Rb2 152.94(6) 2_646 3_556
F6 Rb2 Rb2 89.03(6) 3_656 3_556
F3 Rb2 Rb2 47.00(5) 3_556 3_556
Sn4 Rb2 Rb2 164.96(3) 2_646 3_556
Rb3 Rb2 Rb2 111.20(2) 2_546 3_556
F9 Rb3 F12 144.89(9) 1_455 2_656
F9 Rb3 F1 106.07(10) 1_455 2_556
F12 Rb3 F1 103.32(9) 2_656 2_556
F9 Rb3 F7 57.99(8) 1_455 .
F12 Rb3 F7 87.29(8) 2_656 .
F1 Rb3 F7 137.29(9) 2_556 .
F9 Rb3 F8 134.51(9) 1_455 2_556
F12 Rb3 F8 74.38(9) 2_656 2_556
F1 Rb3 F8 69.20(9) 2_556 2_556
F7 Rb3 F8 151.77(9) . 2_556
F9 Rb3 F5 88.36(9) 1_455 2_656
F12 Rb3 F5 84.64(9) 2_656 2_656
F1 Rb3 F5 68.90(9) 2_556 2_656
F7 Rb3 F5 71.17(8) . 2_656
F8 Rb3 F5 126.58(8) 2_556 2_656
F9 Rb3 F4 84.49(9) 1_455 3_566
F12 Rb3 F4 82.21(9) 2_656 3_566
F1 Rb3 F4 145.23(9) 2_556 3_566
F7 Rb3 F4 76.57(9) . 3_566
F8 Rb3 F4 79.76(8) 2_556 3_566
F5 Rb3 F4 145.61(8) 2_656 3_566
F9 Rb3 F11 49.59(8) 1_455 1_455
F12 Rb3 F11 164.51(8) 2_656 1_455
F1 Rb3 F11 61.43(8) 2_556 1_455
F7 Rb3 F11 105.73(7) . 1_455
F8 Rb3 F11 96.23(8) 2_556 1_455
F5 Rb3 F11 91.56(8) 2_656 1_455
F4 Rb3 F11 108.62(8) 3_566 1_455
F9 Rb3 Rb2 51.83(7) 1_455 2_556
F12 Rb3 Rb2 131.63(6) 2_656 2_556
F1 Rb3 Rb2 63.49(7) 2_556 2_556
F7 Rb3 Rb2 78.45(6) . 2_556
F8 Rb3 Rb2 129.76(6) 2_556 2_556
F5 Rb3 Rb2 46.99(6) 2_656 2_556
F4 Rb3 Rb2 136.30(6) 3_566 2_556
F11 Rb3 Rb2 46.43(5) 1_455 2_556
F9 Rb3 Sn1 72.35(7) 1_455 3_566
F12 Rb3 Sn1 113.56(6) 2_656 3_566
F1 Rb3 Sn1 111.71(7) 2_556 3_566
F7 Rb3 Sn1 100.86(6) . 3_566
F8 Rb3 Sn1 68.59(6) 2_556 3_566
F5 Rb3 Sn1 160.24(6) 2_656 3_566
F4 Rb3 Sn1 39.06(6) 3_566 3_566
F11 Rb3 Sn1 72.85(5) 1_455 3_566
Rb2 Rb3 Sn1 114.453(17) 2_556 3_566
F9 Rb3 Sn2 117.32(7) 1_455 2_656
F12 Rb3 Sn2 62.07(6) 2_656 2_656
F1 Rb3 Sn2 61.88(7) 2_556 2_656
F7 Rb3 Sn2 89.16(6) . 2_656
F8 Rb3 Sn2 100.48(6) 2_556 2_656
F5 Rb3 Sn2 28.98(6) 2_656 2_656
F4 Rb3 Sn2 142.23(6) 3_566 2_656
F11 Rb3 Sn2 108.88(5) 1_455 2_656
Rb2 Rb3 Sn2 71.646(15) 2_556 2_656
Sn1 Rb3 Sn2 169.047(18) 3_566 2_656
F9 Rb3 Rb2 129.14(7) 1_455 1_565
F12 Rb3 Rb2 48.36(6) 2_656 1_565
F1 Rb3 Rb2 115.19(7) 2_556 1_565
F7 Rb3 Rb2 102.83(6) . 1_565
F8 Rb3 Rb2 48.98(6) 2_556 1_565
F5 Rb3 Rb2 132.98(6) 2_656 1_565
F4 Rb3 Rb2 44.71(6) 3_566 1_565
F11 Rb3 Rb2 133.11(5) 1_455 1_565
Rb2 Rb3 Rb2 178.677(15) 2_556 1_565
Sn1 Rb3 Rb2 65.752(14) 3_566 1_565
Sn2 Rb3 Rb2 107.932(16) 2_656 1_565
F10 Rb4 F2 80.30(10) . .
F10 Rb4 F11 140.52(9) . 2_646
F2 Rb4 F11 85.65(9) . 2_646
F10 Rb4 F6 90.04(9) . 4_566
F2 Rb4 F6 148.93(9) . 4_566
F11 Rb4 F6 118.57(8) 2_646 4_566
F10 Rb4 F12 58.31(8) . .
F2 Rb4 F12 78.36(9) . .
F11 Rb4 F12 152.59(9) 2_646 .
F6 Rb4 F12 71.50(9) 4_566 .
F10 Rb4 F7 143.54(9) . 2_646
F2 Rb4 F7 88.84(9) . 2_646
F11 Rb4 F7 71.96(9) 2_646 2_646
F6 Rb4 F7 81.54(9) 4_566 2_646
F12 Rb4 F7 85.48(8) . 2_646
F10 Rb4 F1 74.40(9) . .
F2 Rb4 F1 56.81(8) . .
F11 Rb4 F1 67.06(9) 2_646 .
F6 Rb4 F1 147.94(8) 4_566 .
F12 Rb4 F1 119.31(9) . .
F7 Rb4 F1 127.17(9) 2_646 .
F10 Rb4 F8 51.97(8) . .
F2 Rb4 F8 109.07(8) . .
F11 Rb4 F8 99.97(8) 2_646 .
F6 Rb4 F8 86.87(8) 4_566 .
F12 Rb4 F8 106.21(7) . .
F7 Rb4 F8 160.05(8) 2_646 .
F1 Rb4 F8 61.38(8) . .
F10 Rb4 Rb1 128.58(7) . .
F2 Rb4 Rb1 48.29(6) . .
F11 Rb4 Rb1 50.61(6) 2_646 .
F6 Rb4 Rb1 132.10(6) 4_566 .
F12 Rb4 Rb1 102.93(6) . .
F7 Rb4 Rb1 50.62(6) 2_646 .
F1 Rb4 Rb1 77.47(6) . .
F8 Rb4 Rb1 137.43(5) . .
F10 Rb4 Rb1 51.43(7) . 2_656
F2 Rb4 Rb1 131.69(6) . 2_656
F11 Rb4 Rb1 131.45(7) 2_646 2_656
F6 Rb4 Rb1 46.14(6) 4_566 2_656
F12 Rb4 Rb1 74.78(6) . 2_656
F7 Rb4 Rb1 127.44(6) 2_646 2_656
F1 Rb4 Rb1 104.73(6) . 2_656
F8 Rb4 Rb1 45.08(5) . 2_656
Rb1 Rb4 Rb1 177.369(15) . 2_656
F10 Rb4 Sn4 31.08(6) . .
F2 Rb4 Sn4 72.94(6) . .
F11 Rb4 Sn4 157.79(6) 2_646 .
F6 Rb4 Sn4 83.55(6) 4_566 .
F12 Rb4 Sn4 27.95(6) . .
F7 Rb4 Sn4 112.47(6) 2_646 .
F1 Rb4 Sn4 95.51(7) . .
F8 Rb4 Sn4 82.06(5) . .
Rb1 Rb4 Sn4 114.06(2) . .
Rb1 Rb4 Sn4 64.518(19) 2_656 .
F10 Rb4 Sn1 72.24(7) . .
F2 Rb4 Sn1 29.25(6) . .
F11 Rb4 Sn1 77.55(6) 2_646 .
F6 Rb4 Sn1 162.26(6) 4_566 .
F12 Rb4 Sn1 97.66(6) . .
F7 Rb4 Sn1 112.23(6) 2_646 .
F1 Rb4 Sn1 27.91(6) . .
F8 Rb4 Sn1 82.72(5) . .
Rb1 Rb4 Sn1 63.056(13) . .
Rb1 Rb4 Sn1 118.305(16) 2_656 .
Sn4 Rb4 Sn1 80.818(16) . .

loop_
_geom_bond_atom_site_label_1
_geom_bond_atom_site_label_2
_geom_bond_distance
_geom_bond_site_symmetry_2
Sn1 F1 1.987(3) .
Sn1 F3 2.024(3) .
Sn1 F2 2.127(3) .
Sn1 F4 2.485(3) .
Sn1 Rb3 3.9390(13) 3_566
Sn1 Rb4 4.0687(13) .
Sn1 Rb1 4.1256(10) .
Sn1 Rb1 4.1617(9) 3_656
Sn1 Rb4 4.2499(12) 4_565
Sn1 Rb2 4.3080(9) .
Sn1 Rb2 4.3102(11) 3_556
Sn2 F5 2.017(3) .
Sn2 F6 2.023(3) .
Sn2 F4 2.137(3) 1_655
Sn2 F2 2.518(3) .
Sn2 Rb3 3.9815(13) 2_646
Sn2 Rb2 4.0743(9) 3_656
Sn2 Rb4 4.0989(14) 4_565
Sn2 Rb1 4.1202(9) .
Sn3 F7 2.038(3) .
Sn3 F8 2.048(3) .
Sn3 F9 2.226(3) 1_455
Sn3 F10 2.244(3) .
Sn3 Rb1 3.8569(13) 2_656
Sn3 Rb3 4.1093(8) .
Sn3 Rb4 4.1778(10) .
Sn3 Rb3 4.1871(9) 2_546
Sn3 Rb2 4.3021(13) 2_556
Sn4 F12 2.029(3) .
Sn4 F11 2.030(3) .
Sn4 F10 2.214(3) .
Sn4 F9 2.261(3) .
Sn4 Rb2 3.8567(13) 2_656
Sn4 Rb4 4.0595(9) .
Sn4 Rb4 4.3032(9) 2_656
Sn4 Rb1 4.3040(12) 2_656
Sn4 Rb3 4.3423(10) 1_655
F1 Rb3 2.836(3) 2_546
F1 Rb4 3.030(3) .
F2 Rb4 2.793(3) .
F2 Rb1 2.856(3) .
F3 Rb2 2.905(3) .
F3 Rb1 2.935(3) 3_656
F3 Rb1 3.050(3) .
F3 Rb2 3.281(3) 3_556
F4 Sn2 2.137(3) 1_455
F4 Rb2 2.816(3) 3_556
F4 Rb3 2.943(3) 3_566
F5 Rb2 2.836(3) 1_655
F5 Rb1 2.883(3) .
F5 Rb3 2.894(3) 2_646
F6 Rb4 2.859(3) 4_565
F6 Rb1 2.888(3) 3_656
F6 Rb2 3.141(3) 3_656
F7 Rb3 2.879(3) .
F7 Rb4 2.916(3) 2_656
F7 Rb1 2.987(3) 2_656
F8 Rb1 2.878(3) 2_656
F8 Rb3 2.889(3) 2_546
F8 Rb2 3.030(3) 2_556
F8 Rb4 3.321(3) .
F9 Sn3 2.226(3) 1_655
F9 Rb3 2.813(3) 1_655
F9 Rb2 3.065(3) 2_656
F10 Rb4 2.761(3) .
F10 Rb1 3.142(4) 2_656
F11 Rb4 2.803(3) 2_656
F11 Rb2 2.896(3) 2_656
F11 Rb1 2.969(3) 2_656
F11 Rb3 3.410(3) 1_655
F12 Rb3 2.821(3) 2_646
F12 Rb4 2.881(3) .
F12 Rb2 2.994(3) 2_656
Rb1 F8 2.878(3) 2_646
Rb1 F6 2.888(3) 3_656
Rb1 F3 2.935(3) 3_656
Rb1 F11 2.969(3) 2_646
Rb1 F7 2.987(3) 2_646
Rb1 F10 3.142(4) 2_646
Rb1 Rb4 3.8095(9) .
Rb1 Sn3 3.8569(13) 2_646
Rb1 Rb1 3.9231(13) 3_656
Rb2 F4 2.816(3) 3_556
Rb2 F5 2.836(3) 1_455
Rb2 F11 2.896(3) 2_646
Rb2 F12 2.994(3) 2_646
Rb2 F8 3.030(3) 2_546
Rb2 F9 3.065(3) 2_646
Rb2 F6 3.141(3) 3_656
Rb2 F3 3.281(3) 3_556
Rb2 Sn4 3.8567(13) 2_646
Rb2 Rb3 3.8613(9) 2_546
Rb2 Rb2 3.8759(14) 3_556
Rb3 F9 2.813(3) 1_455
Rb3 F12 2.821(3) 2_656
Rb3 F1 2.836(3) 2_556
Rb3 F8 2.889(3) 2_556
Rb3 F5 2.894(3) 2_656
Rb3 F4 2.943(3) 3_566
Rb3 F11 3.410(3) 1_455
Rb3 Rb2 3.8613(9) 2_556
Rb3 Sn1 3.9391(13) 3_566
Rb3 Sn2 3.9815(13) 2_656
Rb3 Rb2 4.0005(9) 1_565
Rb4 F11 2.803(3) 2_646
Rb4 F6 2.858(3) 4_566
Rb4 F7 2.916(3) 2_646
Rb4 Rb1 4.0038(9) 2_656
